data_4517721
loop_
_publ_author_name
'Zhang, Xin'
'Wu, Song-Bai'
'Leng, Xuebing'
'Chung, Lung Wa'
'Liu, Guixia'
'Huang, Zheng'

_publ_section_title
;
 N-Bridged Pincer Iridium Complexes for Highly Efficient Alkane
 Dehydrogenation and the Relevant Linker Effects
;
_journal_name_full 'ACS Catalysis'
_journal_page_first 6475
_journal_page_last 6487
_journal_paper_doi 10.1021/acscatal.0c00539
_journal_year 2020
_chemical_formula_moiety 'C19 H31 Ir O3 P2'
_chemical_formula_sum 'C19 H31 Ir O3 P2'
_chemical_formula_weight 561.58
_space_group_crystal_system triclinic
_space_group_IT_number 2
_space_group_name_Hall '-P 1'
_space_group_name_H-M_alt 'P -1'
_atom_sites_solution_hydrogens geom
_atom_sites_solution_primary dual
_audit_creation_date 2018-12-17
_audit_creation_method
;
Olex2 1.2
(compiled 2018.05.29 svn.r3508 for OlexSys, GUI svn.r5506)
;
_cell_angle_alpha 108.3700(10)
_cell_angle_beta 97.8940(10)
_cell_angle_gamma 91.0830(10)
_cell_formula_units_Z 6
_cell_length_a 14.2131(3)
_cell_length_b 14.3576(3)
_cell_length_c 17.1807(4)
_cell_measurement_reflns_used 9940
_cell_measurement_temperature 170(2)
_cell_measurement_theta_max 54.919
_cell_measurement_theta_min 3.895
_cell_volume 3288.59(13)
_computing_cell_refinement 'SAINT v8.37A (Bruker, 2015)'
_computing_data_reduction 'SAINT v8.37A (Bruker, 2015)'
_computing_molecular_graphics 'Olex2 (Dolomanov et al., 2009)'
_computing_publication_material 'Olex2 (Dolomanov et al., 2009)'
_computing_structure_refinement 'ShelXL (Sheldrick, 2015)'
_computing_structure_solution 'ShelXT (Sheldrick, 2015)'
_diffrn_ambient_temperature 169.99
_diffrn_measured_fraction_theta_full 0.999
_diffrn_measured_fraction_theta_max 0.997
_diffrn_measurement_device_type 'Bruker APEX-II CCD'
_diffrn_measurement_method '\f and \w scans'
_diffrn_radiation_type GaK\a
_diffrn_radiation_wavelength 1.34139
_diffrn_reflns_av_R_equivalents 0.0612
_diffrn_reflns_av_unetI/netI 0.0515
_diffrn_reflns_Laue_measured_fraction_full 0.999
_diffrn_reflns_Laue_measured_fraction_max 0.997
_diffrn_reflns_limit_h_max 17
_diffrn_reflns_limit_h_min -17
_diffrn_reflns_limit_k_max 16
_diffrn_reflns_limit_k_min -17
_diffrn_reflns_limit_l_max 20
_diffrn_reflns_limit_l_min -17
_diffrn_reflns_number 47601
_diffrn_reflns_point_group_measured_fraction_full 0.999
_diffrn_reflns_point_group_measured_fraction_max 0.997
_diffrn_reflns_theta_full 53.594
_diffrn_reflns_theta_max 54.965
_diffrn_reflns_theta_min 2.828
_diffrn_standards_number 0
_exptl_absorpt_coefficient_mu 9.154
_exptl_absorpt_correction_T_max 0.7508
_exptl_absorpt_correction_T_min 0.3981
_exptl_absorpt_correction_type multi-scan
_exptl_absorpt_process_details
'SADABS-2016/2 (Bruker,2016/2) was used for absorption correction. wR2(int) was 0.1435 before and 0.0858 after correction. The Ratio of minimum to maximum transmission is 0.5302. The \l/2 correction factor is Not present.'
_exptl_crystal_colour yellow
_exptl_crystal_colour_primary yellow
_exptl_crystal_density_diffrn 1.701
_exptl_crystal_description block
_exptl_crystal_F_000 1656
_exptl_crystal_size_max 0.18
_exptl_crystal_size_mid 0.15
_exptl_crystal_size_min 0.12
_refine_diff_density_max 2.194
_refine_diff_density_min -3.808
_refine_diff_density_rms 0.183
_refine_ls_extinction_method none
_refine_ls_goodness_of_fit_ref 1.116
_refine_ls_hydrogen_treatment constr
_refine_ls_matrix_type full
_refine_ls_number_parameters 700
_refine_ls_number_reflns 12494
_refine_ls_number_restraints 0
_refine_ls_restrained_S_all 1.116
_refine_ls_R_factor_all 0.0460
_refine_ls_R_factor_gt 0.0422
_refine_ls_shift/su_max 0.050
_refine_ls_shift/su_mean 0.003
_refine_ls_structure_factor_coef Fsqd
_refine_ls_weighting_details 'w=1/[\s^2^(Fo^2^)+(0.0520P)^2^+7.0898P] where P=(Fo^2^+2Fc^2^)/3'
_refine_ls_weighting_scheme calc
_refine_ls_wR_factor_gt 0.1093
_refine_ls_wR_factor_ref 0.1123
_reflns_Friedel_coverage 0.000
_reflns_number_gt 11481
_reflns_number_total 12494
_reflns_threshold_expression 'I > 2\s(I)'
_cod_data_source_file cs0c00539_si_002.cif
_cod_data_source_block mjl18646_0m
_cod_depositor_comments 'Adding full bibliography for 4517711--4517721.cif.'
_cod_original_cell_volume 3288.58(13)
_cod_database_code 4517721
_shelx_shelxl_version_number 2016/6
_shelx_space_group_comment
;
The symmetry employed for this shelxl refinement is uniquely defined
by the following loop, which should always be used as a source of
symmetry information in preference to the above space-group names.
They are only intended as comments.
;
_shelx_estimated_absorpt_t_max 0.406
_shelx_estimated_absorpt_t_min 0.290
_olex2_refinement_description
;
1. Fixed Uiso
 At 1.2 times of:
  All C(H) groups
 At 1.5 times of:
  All C(H,H,H) groups
2.a Ternary CH refined with riding coordinates:
 C8(H8), C11(H11), C14(H14), C17(H17), C8A(H8A), C11A(H11A), C14A(H14A),
 C17A(H17A), C8B(H8B), C11B(H11B), C14B(H14B), C17B(H17B)
2.b Aromatic/amide H refined with riding coordinates:
 C4(H4), C5(H5), C6(H6), C4A(H4A), C5A(H5A), C6A(H6A), C4B(H4B), C5B(H5B),
 C6B(H6B)
2.c Idealised Me refined as rotating group:
 C9(H9A,H9B,H9C), C10(H10A,H10B,H10C), C12(H12A,H12B,H12C), C13(H13A,H13B,
 H13C), C15(H15A,H15B,H15C), C16(H16A,H16B,H16C), C18(H18A,H18B,H18C), C19(H19A,
 H19B,H19C), C9A(H9AA,H9AB,H9AC), C10A(H10D,H10E,H10F), C12A(H12D,H12E,H12F),
 C13A(H13D,H13E,H13F), C15A(H15D,H15E,H15F), C16A(H16D,H16E,H16F), C18A(H18D,
 H18E,H18F), C19A(H19D,H19E,H19F), C9B(H9BA,H9BB,H9BC), C10B(H10G,H10H,H10I),
 C12B(H12G,H12H,H12I), C13B(H13G,H13H,H13I), C15B(H15G,H15H,H15I), C16B(H16G,
 H16H,H16I), C18B(H18G,H18H,H18I), C19B(H19G,H19H,H19I)
;
_olex2_submission_special_instructions 'No special instructions were received'

loop_
_space_group_symop_operation_xyz
'x, y, z'
'-x, -y, -z'

loop_
_atom_site_label
_atom_site_type_symbol
_atom_site_fract_x
_atom_site_fract_y
_atom_site_fract_z
_atom_site_U_iso_or_equiv
_atom_site_adp_type
_atom_site_occupancy
_atom_site_site_symmetry_order
_atom_site_calc_flag
_atom_site_refinement_flags_posn
_atom_site_refinement_flags_adp
_atom_site_refinement_flags_occupancy
_atom_site_disorder_assembly
_atom_site_disorder_group
Ir1 Ir 0.81516(2) 0.27601(2) 0.43254(2) 0.02127(8) Uani 1 1 d . . . . .
P1 P 0.89933(9) 0.25855(10) 0.54878(8) 0.0210(3) Uani 1 1 d . . . . .
P2 P 0.75793(9) 0.23878(10) 0.29640(8) 0.0210(3) Uani 1 1 d . . . . .
O1 O 0.6928(4) 0.4423(3) 0.5036(3) 0.0473(12) Uani 1 1 d . . . . .
O2 O 0.9660(3) 0.1645(3) 0.5173(2) 0.0258(8) Uani 1 1 d . . . . .
O3 O 0.8058(3) 0.1372(3) 0.2473(2) 0.0277(8) Uani 1 1 d . . . . .
C1 C 0.7418(5) 0.3800(4) 0.4761(4) 0.0317(13) Uani 1 1 d . . . . .
C2 C 0.8873(4) 0.1538(4) 0.3820(3) 0.0181(10) Uani 1 1 d . . . . .
C3 C 0.9512(4) 0.1167(4) 0.4320(3) 0.0201(10) Uani 1 1 d . . . . .
C4 C 0.9988(4) 0.0329(4) 0.4001(3) 0.0261(12) Uani 1 1 d . . . . .
H4 H 1.041483 0.008334 0.435343 0.031 Uiso 1 1 calc R . . . .
C5 C 0.9821(4) -0.0139(4) 0.3150(3) 0.0241(11) Uani 1 1 d . . . . .
H5 H 1.015341 -0.070368 0.291791 0.029 Uiso 1 1 calc R . . . .
C6 C 0.9183(4) 0.0194(4) 0.2631(3) 0.0251(11) Uani 1 1 d . . . . .
H6 H 0.906353 -0.014528 0.205113 0.030 Uiso 1 1 calc R . . . .
C7 C 0.8722(4) 0.1034(4) 0.2976(3) 0.0232(11) Uani 1 1 d . . . . .
C8 C 0.9879(4) 0.3542(4) 0.6152(4) 0.0323(13) Uani 1 1 d . . . . .
H8 H 0.953319 0.413409 0.641183 0.039 Uiso 1 1 calc R . . . .
C9 C 1.0455(5) 0.3260(5) 0.6850(4) 0.0442(16) Uani 1 1 d . . . . .
H9A H 1.003188 0.316795 0.722852 0.066 Uiso 1 1 calc GR . . . .
H9B H 1.094602 0.378503 0.715503 0.066 Uiso 1 1 calc GR . . . .
H9C H 1.075694 0.264709 0.661558 0.066 Uiso 1 1 calc GR . . . .
C10 C 1.0526(5) 0.3822(5) 0.5611(4) 0.0424(16) Uani 1 1 d . . . . .
H10A H 1.086451 0.324955 0.533786 0.064 Uiso 1 1 calc GR . . . .
H10B H 1.098865 0.435605 0.595801 0.064 Uiso 1 1 calc GR . . . .
H10C H 1.014177 0.403984 0.519013 0.064 Uiso 1 1 calc GR . . . .
C11 C 0.8334(4) 0.2181(5) 0.6171(4) 0.0341(14) Uani 1 1 d . . . . .
H11 H 0.879787 0.196329 0.656092 0.041 Uiso 1 1 calc R . . . .
C12 C 0.7813(5) 0.3033(5) 0.6686(4) 0.0446(17) Uani 1 1 d . . . . .
H12A H 0.827792 0.351038 0.710135 0.067 Uiso 1 1 calc GR . . . .
H12B H 0.736425 0.277683 0.696640 0.067 Uiso 1 1 calc GR . . . .
H12C H 0.746515 0.335451 0.632013 0.067 Uiso 1 1 calc GR . . . .
C13 C 0.7655(5) 0.1305(5) 0.5660(5) 0.0485(18) Uani 1 1 d . . . . .
H13A H 0.718085 0.150906 0.528533 0.073 Uiso 1 1 calc GR . . . .
H13B H 0.733302 0.105619 0.603020 0.073 Uiso 1 1 calc GR . . . .
H13C H 0.801387 0.078558 0.533311 0.073 Uiso 1 1 calc GR . . . .
C14 C 0.6304(4) 0.2073(5) 0.2640(4) 0.0324(13) Uani 1 1 d . . . . .
H14 H 0.597215 0.267734 0.289428 0.039 Uiso 1 1 calc R . . . .
C15 C 0.5988(5) 0.1282(6) 0.3001(5) 0.061(2) Uani 1 1 d . . . . .
H15A H 0.629139 0.067183 0.275866 0.092 Uiso 1 1 calc GR . . . .
H15B H 0.529423 0.115882 0.286880 0.092 Uiso 1 1 calc GR . . . .
H15C H 0.617583 0.151196 0.360427 0.092 Uiso 1 1 calc GR . . . .
C16 C 0.5976(4) 0.1759(5) 0.1709(4) 0.0434(16) Uani 1 1 d . . . . .
H16A H 0.621298 0.225353 0.148636 0.065 Uiso 1 1 calc GR . . . .
H16B H 0.527893 0.169808 0.159777 0.065 Uiso 1 1 calc GR . . . .
H16C H 0.622506 0.112385 0.144250 0.065 Uiso 1 1 calc GR . . . .
C17 C 0.7907(4) 0.3196(4) 0.2397(4) 0.0277(12) Uani 1 1 d . . . . .
H17 H 0.771512 0.284777 0.178978 0.033 Uiso 1 1 calc R . . . .
C18 C 0.8984(4) 0.3408(5) 0.2567(5) 0.0429(16) Uani 1 1 d . . . . .
H18A H 0.918447 0.375164 0.315986 0.064 Uiso 1 1 calc GR . . . .
H18B H 0.916532 0.382197 0.224660 0.064 Uiso 1 1 calc GR . . . .
H18C H 0.929596 0.278765 0.240335 0.064 Uiso 1 1 calc GR . . . .
C19 C 0.7381(5) 0.4133(5) 0.2634(4) 0.0395(15) Uani 1 1 d . . . . .
H19A H 0.669505 0.397059 0.246530 0.059 Uiso 1 1 calc GR . . . .
H19B H 0.759333 0.457883 0.235324 0.059 Uiso 1 1 calc GR . . . .
H19C H 0.751600 0.445328 0.323581 0.059 Uiso 1 1 calc GR . . . .
Ir1A Ir 0.51677(2) 0.72036(2) 0.22634(2) 0.01931(8) Uani 1 1 d . . . . .
P1A P 0.59445(9) 0.77635(9) 0.35825(8) 0.0202(3) Uani 1 1 d . . . . .
P2A P 0.41970(10) 0.72572(10) 0.11221(8) 0.0227(3) Uani 1 1 d . . . . .
O1A O 0.6172(4) 0.5372(3) 0.1518(3) 0.0519(14) Uani 1 1 d . . . . .
O2A O 0.3508(3) 0.8176(3) 0.1437(2) 0.0276(9) Uani 1 1 d . . . . .
O3A O 0.5510(3) 0.8822(3) 0.4044(2) 0.0264(8) Uani 1 1 d . . . . .
C1A C 0.5783(4) 0.6070(5) 0.1815(4) 0.0298(13) Uani 1 1 d . . . . .
C2A C 0.4496(4) 0.8467(4) 0.2735(3) 0.0198(11) Uani 1 1 d . . . . .
C3A C 0.3770(4) 0.8760(4) 0.2258(3) 0.0223(11) Uani 1 1 d . . . . .
C4A C 0.3309(4) 0.9621(4) 0.2559(4) 0.0266(12) Uani 1 1 d . . . . .
H4A H 0.279778 0.979142 0.222214 0.032 Uiso 1 1 calc R . . . .
C5A C 0.3623(4) 1.0220(4) 0.3365(4) 0.0294(13) Uani 1 1 d . . . . .
H5A H 0.332672 1.081610 0.357897 0.035 Uiso 1 1 calc R . . . .
C6A C 0.4359(4) 0.9970(4) 0.3871(4) 0.0268(12) Uani 1 1 d . . . . .
H6A H 0.457332 1.038805 0.442105 0.032 Uiso 1 1 calc R . . . .
C7A C 0.4779(4) 0.9068(4) 0.3534(3) 0.0227(11) Uani 1 1 d . . . . .
C8A C 0.4765(4) 0.7617(5) 0.0363(4) 0.0335(14) Uani 1 1 d . . . . .
H8A H 0.425437 0.776693 -0.003329 0.040 Uiso 1 1 calc R . . . .
C9A C 0.5413(5) 0.8546(5) 0.0791(5) 0.0438(17) Uani 1 1 d . . . . .
H9AA H 0.504485 0.906767 0.110352 0.066 Uiso 1 1 calc GR . . . .
H9AB H 0.567974 0.875851 0.037314 0.066 Uiso 1 1 calc GR . . . .
H9AC H 0.593084 0.841145 0.117168 0.066 Uiso 1 1 calc GR . . . .
C10A C 0.5298(5) 0.6773(6) -0.0128(4) 0.0469(18) Uani 1 1 d . . . . .
H10D H 0.571456 0.652548 0.025598 0.070 Uiso 1 1 calc GR . . . .
H10E H 0.568321 0.700837 -0.046834 0.070 Uiso 1 1 calc GR . . . .
H10F H 0.484026 0.624248 -0.048821 0.070 Uiso 1 1 calc GR . . . .
C11A C 0.3321(4) 0.6245(5) 0.0536(3) 0.0322(13) Uani 1 1 d . . . . .
H11A H 0.367776 0.565350 0.029800 0.039 Uiso 1 1 calc R . . . .
C12A C 0.2712(5) 0.6006(6) 0.1129(4) 0.0469(17) Uani 1 1 d . . . . .
H12D H 0.312791 0.587721 0.158301 0.070 Uiso 1 1 calc GR . . . .
H12E H 0.228478 0.542212 0.082603 0.070 Uiso 1 1 calc GR . . . .
H12F H 0.233461 0.656454 0.135604 0.070 Uiso 1 1 calc GR . . . .
C13A C 0.2684(5) 0.6436(5) -0.0188(4) 0.0427(16) Uani 1 1 d . . . . .
H13D H 0.219251 0.589627 -0.043585 0.064 Uiso 1 1 calc GR . . . .
H13E H 0.307175 0.647761 -0.060702 0.064 Uiso 1 1 calc GR . . . .
H13F H 0.238180 0.705636 0.001744 0.064 Uiso 1 1 calc GR . . . .
C14A C 0.7217(4) 0.8111(5) 0.3730(4) 0.0383(15) Uani 1 1 d . . . . .
H14A H 0.753900 0.750908 0.345160 0.046 Uiso 1 1 calc R . . . .
C15A C 0.7684(5) 0.8495(5) 0.4637(5) 0.0521(19) Uani 1 1 d . . . . .
H15D H 0.733962 0.904410 0.494122 0.078 Uiso 1 1 calc GR . . . .
H15E H 0.834740 0.872050 0.466755 0.078 Uiso 1 1 calc GR . . . .
H15F H 0.766511 0.796618 0.488270 0.078 Uiso 1 1 calc GR . . . .
C16A C 0.7372(6) 0.8860(6) 0.3293(6) 0.066(2) Uani 1 1 d . . . . .
H16D H 0.706929 0.859922 0.271232 0.098 Uiso 1 1 calc GR . . . .
H16E H 0.805619 0.899072 0.331545 0.098 Uiso 1 1 calc GR . . . .
H16F H 0.709063 0.947223 0.356880 0.098 Uiso 1 1 calc GR . . . .
C17A C 0.5803(4) 0.7101(4) 0.4310(4) 0.0285(12) Uani 1 1 d . . . . .
H17A H 0.609575 0.752136 0.487920 0.034 Uiso 1 1 calc R . . . .
C18A C 0.6328(5) 0.6150(5) 0.4071(4) 0.0387(15) Uani 1 1 d . . . . .
H18D H 0.609041 0.576052 0.349418 0.058 Uiso 1 1 calc GR . . . .
H18E H 0.621673 0.576812 0.443626 0.058 Uiso 1 1 calc GR . . . .
H18F H 0.701204 0.631452 0.412969 0.058 Uiso 1 1 calc GR . . . .
C19A C 0.4751(5) 0.6891(5) 0.4313(4) 0.0434(16) Uani 1 1 d . . . . .
H19D H 0.444294 0.751270 0.448553 0.065 Uiso 1 1 calc GR . . . .
H19E H 0.467929 0.652818 0.470080 0.065 Uiso 1 1 calc GR . . . .
H19F H 0.445128 0.649552 0.375377 0.065 Uiso 1 1 calc GR . . . .
Ir1B Ir 0.16892(2) 1.29981(2) 0.12027(2) 0.02040(8) Uani 1 1 d . . . . .
P1B P 0.26530(10) 1.29756(10) 0.23638(8) 0.0226(3) Uani 1 1 d . . . . .
P2B P 0.09013(10) 1.23961(11) -0.01087(9) 0.0266(3) Uani 1 1 d . . . . .
O1B O 0.0719(3) 1.4877(3) 0.1880(3) 0.0427(11) Uani 1 1 d . . . . .
O2B O 0.1328(3) 1.1318(3) -0.0535(2) 0.0323(9) Uani 1 1 d . . . . .
O3B O 0.3311(3) 1.2024(3) 0.2079(2) 0.0265(8) Uani 1 1 d . . . . .
C1B C 0.1105(4) 1.4163(4) 0.1612(4) 0.0292(13) Uani 1 1 d . . . . .
C2B C 0.2339(4) 1.1714(4) 0.0772(3) 0.0224(11) Uani 1 1 d . . . . .
C3B C 0.2070(4) 1.1077(4) -0.0026(4) 0.0292(13) Uani 1 1 d . . . . .
C4B C 0.2471(4) 1.0181(4) -0.0343(4) 0.0277(12) Uani 1 1 d . . . . .
H4B H 0.226559 0.975901 -0.089303 0.033 Uiso 1 1 calc R . . . .
C5B C 0.3185(4) 0.9933(4) 0.0181(4) 0.0285(12) Uani 1 1 d . . . . .
H5B H 0.347674 0.933140 -0.002011 0.034 Uiso 1 1 calc R . . . .
C6B C 0.3485(4) 1.0542(4) 0.0993(3) 0.0258(12) Uani 1 1 d . . . . .
H6B H 0.397251 1.036303 0.134528 0.031 Uiso 1 1 calc R . . . .
C7B C 0.3047(4) 1.1418(4) 0.1268(3) 0.0222(11) Uani 1 1 d . . . . .
C8B C -0.0365(4) 1.2078(5) -0.0215(5) 0.0493(19) Uani 1 1 d . . . . .
H8B H -0.068077 1.271003 -0.002352 0.059 Uiso 1 1 calc R . . . .
C9B C -0.0848(5) 1.1531(7) -0.1103(5) 0.086(3) Uani 1 1 d . . . . .
H9BA H -0.077884 1.194086 -0.145573 0.129 Uiso 1 1 calc GR . . . .
H9BB H -0.152532 1.139162 -0.110297 0.129 Uiso 1 1 calc GR . . . .
H9BC H -0.054739 1.091195 -0.131924 0.129 Uiso 1 1 calc GR . . . .
C10B C -0.0530(6) 1.1507(7) 0.0371(6) 0.077(3) Uani 1 1 d . . . . .
H10G H -0.022932 1.088012 0.020426 0.116 Uiso 1 1 calc GR . . . .
H10H H -0.121507 1.138114 0.034593 0.116 Uiso 1 1 calc GR . . . .
H10I H -0.025084 1.189236 0.093848 0.116 Uiso 1 1 calc GR . . . .
C11B C 0.1036(5) 1.2985(5) -0.0887(4) 0.0422(16) Uani 1 1 d . . . . .
H11B H 0.073578 1.253334 -0.144215 0.051 Uiso 1 1 calc R . . . .
C12B C 0.2090(6) 1.3177(7) -0.0914(5) 0.060(2) Uani 1 1 d . . . . .
H12G H 0.239609 1.361324 -0.037186 0.090 Uiso 1 1 calc GR . . . .
H12H H 0.215363 1.348889 -0.133827 0.090 Uiso 1 1 calc GR . . . .
H12I H 0.239769 1.255249 -0.105073 0.090 Uiso 1 1 calc GR . . . .
C13B C 0.0530(6) 1.3948(6) -0.0699(5) 0.055(2) Uani 1 1 d . . . . .
H13G H -0.015160 1.380471 -0.071760 0.082 Uiso 1 1 calc GR . . . .
H13H H 0.061914 1.426685 -0.111250 0.082 Uiso 1 1 calc GR . . . .
H13I H 0.079786 1.438600 -0.014480 0.082 Uiso 1 1 calc GR . . . .
C14B C 0.2076(5) 1.2703(5) 0.3159(4) 0.0380(15) Uani 1 1 d . . . . .
H14B H 0.258224 1.258342 0.357562 0.046 Uiso 1 1 calc R . . . .
C15B C 0.1549(5) 1.3577(6) 0.3602(4) 0.0524(19) Uani 1 1 d . . . . .
H15G H 0.199862 1.415302 0.385829 0.079 Uiso 1 1 calc GR . . . .
H15H H 0.124917 1.342467 0.403270 0.079 Uiso 1 1 calc GR . . . .
H15I H 0.105780 1.371647 0.320198 0.079 Uiso 1 1 calc GR . . . .
C16B C 0.1413(5) 1.1771(5) 0.2781(5) 0.0486(18) Uani 1 1 d . . . . .
H16G H 0.091523 1.186927 0.236520 0.073 Uiso 1 1 calc GR . . . .
H16H H 0.112007 1.162934 0.321916 0.073 Uiso 1 1 calc GR . . . .
H16I H 0.177943 1.121813 0.251792 0.073 Uiso 1 1 calc GR . . . .
C17B C 0.3571(4) 1.3967(4) 0.2919(4) 0.0318(13) Uani 1 1 d . . . . .
H17B H 0.324031 1.457772 0.315795 0.038 Uiso 1 1 calc R . . . .
C18B C 0.4205(4) 1.3770(5) 0.3627(4) 0.0402(15) Uani 1 1 d . . . . .
H18G H 0.382211 1.373057 0.404968 0.060 Uiso 1 1 calc GR . . . .
H18H H 0.470181 1.430455 0.387162 0.060 Uiso 1 1 calc GR . . . .
H18I H 0.450015 1.314609 0.341602 0.060 Uiso 1 1 calc GR . . . .
C19B C 0.4160(5) 1.4152(5) 0.2289(4) 0.0416(15) Uani 1 1 d . . . . .
H19G H 0.453217 1.358388 0.207758 0.062 Uiso 1 1 calc GR . . . .
H19H H 0.459124 1.474048 0.256137 0.062 Uiso 1 1 calc GR . . . .
H19I H 0.373186 1.425078 0.182773 0.062 Uiso 1 1 calc GR . . . .

loop_
_atom_site_aniso_label
_atom_site_aniso_U_11
_atom_site_aniso_U_22
_atom_site_aniso_U_33
_atom_site_aniso_U_23
_atom_site_aniso_U_13
_atom_site_aniso_U_12
Ir1 0.02300(13) 0.01914(13) 0.01752(13) 0.00225(9) -0.00286(9) 0.00562(9)
P1 0.0198(7) 0.0212(7) 0.0187(6) 0.0041(5) -0.0030(5) 0.0020(5)
P2 0.0202(7) 0.0223(7) 0.0178(6) 0.0045(5) -0.0024(5) 0.0058(5)
O1 0.058(3) 0.035(3) 0.049(3) 0.009(2) 0.017(2) 0.032(2)
O2 0.026(2) 0.024(2) 0.0209(19) 0.0015(16) -0.0042(15) 0.0048(16)
O3 0.030(2) 0.026(2) 0.0195(18) -0.0013(16) -0.0047(16) 0.0112(16)
C1 0.041(4) 0.026(3) 0.024(3) 0.004(2) -0.002(3) -0.001(3)
C2 0.016(2) 0.015(2) 0.019(3) 0.001(2) -0.004(2) 0.0012(19)
C3 0.020(3) 0.015(2) 0.023(3) 0.005(2) -0.002(2) 0.001(2)
C4 0.021(3) 0.022(3) 0.031(3) 0.008(2) -0.005(2) 0.002(2)
C5 0.024(3) 0.013(2) 0.028(3) -0.001(2) -0.002(2) 0.004(2)
C6 0.023(3) 0.022(3) 0.023(3) -0.001(2) -0.003(2) 0.000(2)
C7 0.013(2) 0.029(3) 0.032(3) 0.016(2) 0.004(2) 0.006(2)
C8 0.031(3) 0.027(3) 0.030(3) -0.001(2) -0.002(2) 0.000(2)
C9 0.031(3) 0.057(4) 0.031(3) 0.002(3) -0.009(3) 0.004(3)
C10 0.036(4) 0.038(4) 0.044(4) 0.001(3) 0.006(3) -0.013(3)
C11 0.031(3) 0.040(4) 0.034(3) 0.017(3) 0.002(3) 0.000(3)
C12 0.038(4) 0.061(5) 0.027(3) 0.003(3) 0.008(3) 0.000(3)
C13 0.049(4) 0.040(4) 0.059(5) 0.016(3) 0.014(4) -0.009(3)
C14 0.021(3) 0.040(3) 0.035(3) 0.011(3) 0.002(2) 0.002(2)
C15 0.048(4) 0.074(6) 0.065(5) 0.038(5) -0.010(4) -0.030(4)
C16 0.028(3) 0.056(4) 0.035(3) 0.006(3) -0.013(3) -0.005(3)
C17 0.025(3) 0.027(3) 0.029(3) 0.007(2) 0.000(2) 0.003(2)
C18 0.026(3) 0.049(4) 0.055(4) 0.019(4) 0.011(3) -0.003(3)
C19 0.041(4) 0.035(4) 0.049(4) 0.024(3) 0.002(3) 0.011(3)
Ir1A 0.02059(13) 0.01538(13) 0.01941(13) 0.00346(9) -0.00076(9) 0.00321(9)
P1A 0.0168(6) 0.0154(6) 0.0227(7) 0.0010(5) -0.0039(5) -0.0004(5)
P2A 0.0240(7) 0.0240(7) 0.0190(6) 0.0064(6) -0.0003(5) 0.0066(6)
O1A 0.070(4) 0.035(3) 0.045(3) 0.002(2) 0.012(3) 0.035(3)
O2A 0.027(2) 0.033(2) 0.0191(19) 0.0042(17) -0.0019(16) 0.0104(17)
O3A 0.030(2) 0.0153(18) 0.0249(19) -0.0023(15) -0.0051(16) 0.0044(15)
C1A 0.033(3) 0.031(3) 0.026(3) 0.012(3) 0.001(2) 0.007(3)
C2A 0.021(3) 0.016(3) 0.016(2) 0.000(2) -0.004(2) 0.000(2)
C3A 0.018(3) 0.024(3) 0.023(3) 0.006(2) 0.000(2) 0.002(2)
C4A 0.025(3) 0.022(3) 0.034(3) 0.011(2) 0.004(2) 0.004(2)
C5A 0.030(3) 0.019(3) 0.038(3) 0.005(2) 0.011(3) 0.009(2)
C6A 0.026(3) 0.018(3) 0.032(3) 0.001(2) 0.004(2) 0.003(2)
C7A 0.017(3) 0.015(3) 0.030(3) 0.003(2) -0.005(2) -0.009(2)
C8A 0.034(3) 0.044(4) 0.028(3) 0.019(3) 0.004(3) 0.007(3)
C9A 0.041(4) 0.043(4) 0.056(4) 0.026(4) 0.012(3) 0.000(3)
C10A 0.046(4) 0.060(5) 0.036(4) 0.011(3) 0.017(3) 0.019(4)
C11A 0.036(3) 0.033(3) 0.022(3) 0.002(2) -0.001(2) 0.004(3)
C12A 0.048(4) 0.051(4) 0.037(4) 0.010(3) 0.004(3) -0.014(3)
C13A 0.033(3) 0.052(4) 0.033(3) 0.004(3) -0.007(3) 0.007(3)
C14A 0.018(3) 0.031(3) 0.056(4) 0.003(3) 0.001(3) -0.006(2)
C15A 0.023(3) 0.042(4) 0.063(5) -0.012(3) -0.018(3) -0.009(3)
C16A 0.042(4) 0.068(6) 0.090(6) 0.035(5) 0.002(4) -0.024(4)
C17A 0.032(3) 0.024(3) 0.027(3) 0.007(2) -0.003(2) 0.004(2)
C18A 0.044(4) 0.032(3) 0.038(4) 0.013(3) -0.003(3) 0.006(3)
C19A 0.040(4) 0.050(4) 0.046(4) 0.020(3) 0.014(3) 0.003(3)
Ir1B 0.01907(13) 0.01641(13) 0.02081(13) 0.00115(9) -0.00213(9) 0.00214(9)
P1B 0.0216(7) 0.0231(7) 0.0203(6) 0.0045(5) -0.0002(5) 0.0038(5)
P2B 0.0176(7) 0.0270(7) 0.0244(7) -0.0029(6) -0.0069(5) 0.0055(6)
O1B 0.050(3) 0.029(2) 0.042(3) 0.000(2) 0.004(2) 0.019(2)
O2B 0.029(2) 0.024(2) 0.030(2) -0.0081(17) -0.0045(17) 0.0072(17)
O3B 0.030(2) 0.025(2) 0.0205(19) 0.0023(16) -0.0015(16) 0.0090(16)
C1B 0.026(3) 0.027(3) 0.033(3) 0.010(3) -0.001(2) 0.000(2)
C2B 0.020(3) 0.015(3) 0.028(3) 0.002(2) -0.001(2) 0.000(2)
C3B 0.016(3) 0.024(3) 0.043(3) 0.003(3) 0.008(2) 0.004(2)
C4B 0.027(3) 0.018(3) 0.031(3) -0.001(2) 0.001(2) 0.004(2)
C5B 0.029(3) 0.019(3) 0.033(3) 0.003(2) 0.003(2) 0.003(2)
C6B 0.025(3) 0.023(3) 0.029(3) 0.008(2) 0.000(2) 0.001(2)
C7B 0.021(3) 0.022(3) 0.020(3) 0.004(2) -0.002(2) 0.000(2)
C8B 0.017(3) 0.049(4) 0.057(4) -0.016(3) -0.001(3) 0.002(3)
C9B 0.030(4) 0.106(8) 0.067(6) -0.039(5) -0.017(4) 0.003(4)
C10B 0.047(5) 0.065(6) 0.105(8) 0.004(5) 0.022(5) -0.025(4)
C11B 0.047(4) 0.044(4) 0.030(3) 0.008(3) -0.002(3) 0.019(3)
C12B 0.064(5) 0.070(6) 0.061(5) 0.035(5) 0.026(4) 0.020(4)
C13B 0.070(5) 0.050(4) 0.042(4) 0.016(4) -0.004(4) 0.028(4)
C14B 0.035(3) 0.048(4) 0.034(3) 0.019(3) 0.005(3) 0.005(3)
C15B 0.051(4) 0.068(5) 0.035(4) 0.008(4) 0.019(3) 0.004(4)
C16B 0.049(4) 0.043(4) 0.064(5) 0.029(4) 0.015(4) -0.001(3)
C17B 0.030(3) 0.026(3) 0.031(3) -0.001(2) 0.001(2) 0.005(2)
C18B 0.029(3) 0.049(4) 0.028(3) -0.003(3) -0.006(3) 0.002(3)
C19B 0.037(4) 0.042(4) 0.038(4) 0.007(3) -0.002(3) -0.012(3)

loop_
_atom_type_symbol
_atom_type_description
_atom_type_scat_dispersion_real
_atom_type_scat_dispersion_imag
_atom_type_scat_source
C C 0.0148 0.0070 'International Tables Vol C Tables 4.2.6.8 and 6.1.1.4'
H H 0.0000 0.0000 'International Tables Vol C Tables 4.2.6.8 and 6.1.1.4'
Ir Ir -5.4392 5.4712 'International Tables Vol C Tables 4.2.6.8 and 6.1.1.4'
O O 0.0412 0.0250 'International Tables Vol C Tables 4.2.6.8 and 6.1.1.4'
P P 0.2596 0.3354 'International Tables Vol C Tables 4.2.6.8 and 6.1.1.4'

loop_
_geom_angle_atom_site_label_1
_geom_angle_atom_site_label_2
_geom_angle_atom_site_label_3
_geom_angle
_geom_angle_site_symmetry_1
_geom_angle_site_symmetry_3
_geom_angle_publ_flag
P2 Ir1 P1 157.82(5) . . ?
C1 Ir1 P1 102.12(18) . . ?
C1 Ir1 P2 99.78(18) . . ?
C1 Ir1 C2 175.7(2) . . ?
C2 Ir1 P1 79.22(14) . . ?
C2 Ir1 P2 78.69(14) . . ?
O2 P1 Ir1 106.45(14) . . ?
O2 P1 C8 101.6(2) . . ?
O2 P1 C11 101.0(2) . . ?
C8 P1 Ir1 120.6(2) . . ?
C11 P1 Ir1 117.4(2) . . ?
C11 P1 C8 106.7(3) . . ?
O3 P2 Ir1 107.02(14) . . ?
O3 P2 C14 103.1(3) . . ?
O3 P2 C17 100.5(2) . . ?
C14 P2 Ir1 117.83(19) . . ?
C17 P2 Ir1 119.6(2) . . ?
C17 P2 C14 106.1(3) . . ?
C3 O2 P1 114.6(3) . . ?
C7 O3 P2 114.5(3) . . ?
O1 C1 Ir1 177.0(6) . . ?
C3 C2 Ir1 121.0(4) . . ?
C7 C2 Ir1 121.6(4) . . ?
C7 C2 C3 117.3(5) . . ?
O2 C3 C2 118.6(4) . . ?
C4 C3 O2 119.1(4) . . ?
C4 C3 C2 122.4(5) . . ?
C3 C4 H4 121.0 . . ?
C5 C4 C3 117.9(5) . . ?
C5 C4 H4 121.0 . . ?
C4 C5 H5 119.1 . . ?
C6 C5 C4 121.8(5) . . ?
C6 C5 H5 119.1 . . ?
C5 C6 H6 120.8 . . ?
C5 C6 C7 118.4(5) . . ?
C7 C6 H6 120.8 . . ?
C2 C7 O3 118.0(4) . . ?
C2 C7 C6 122.2(5) . . ?
C6 C7 O3 119.7(5) . . ?
P1 C8 H8 107.6 . . ?
C9 C8 P1 113.9(4) . . ?
C9 C8 H8 107.6 . . ?
C10 C8 P1 108.7(4) . . ?
C10 C8 H8 107.6 . . ?
C10 C8 C9 111.2(5) . . ?
C8 C9 H9A 109.5 . . ?
C8 C9 H9B 109.5 . . ?
C8 C9 H9C 109.5 . . ?
H9A C9 H9B 109.5 . . ?
H9A C9 H9C 109.5 . . ?
H9B C9 H9C 109.5 . . ?
C8 C10 H10A 109.5 . . ?
C8 C10 H10B 109.5 . . ?
C8 C10 H10C 109.5 . . ?
H10A C10 H10B 109.5 . . ?
H10A C10 H10C 109.5 . . ?
H10B C10 H10C 109.5 . . ?
P1 C11 H11 108.2 . . ?
C12 C11 P1 110.5(4) . . ?
C12 C11 H11 108.2 . . ?
C13 C11 P1 109.4(4) . . ?
C13 C11 H11 108.2 . . ?
C13 C11 C12 112.2(5) . . ?
C11 C12 H12A 109.5 . . ?
C11 C12 H12B 109.5 . . ?
C11 C12 H12C 109.5 . . ?
H12A C12 H12B 109.5 . . ?
H12A C12 H12C 109.5 . . ?
H12B C12 H12C 109.5 . . ?
C11 C13 H13A 109.5 . . ?
C11 C13 H13B 109.5 . . ?
C11 C13 H13C 109.5 . . ?
H13A C13 H13B 109.5 . . ?
H13A C13 H13C 109.5 . . ?
H13B C13 H13C 109.5 . . ?
P2 C14 H14 107.0 . . ?
C15 C14 P2 109.7(4) . . ?
C15 C14 H14 107.0 . . ?
C16 C14 P2 115.2(4) . . ?
C16 C14 H14 107.0 . . ?
C16 C14 C15 110.7(6) . . ?
C14 C15 H15A 109.5 . . ?
C14 C15 H15B 109.5 . . ?
C14 C15 H15C 109.5 . . ?
H15A C15 H15B 109.5 . . ?
H15A C15 H15C 109.5 . . ?
H15B C15 H15C 109.5 . . ?
C14 C16 H16A 109.5 . . ?
C14 C16 H16B 109.5 . . ?
C14 C16 H16C 109.5 . . ?
H16A C16 H16B 109.5 . . ?
H16A C16 H16C 109.5 . . ?
H16B C16 H16C 109.5 . . ?
P2 C17 H17 108.4 . . ?
C18 C17 P2 109.3(4) . . ?
C18 C17 H17 108.4 . . ?
C19 C17 P2 110.2(4) . . ?
C19 C17 H17 108.4 . . ?
C19 C17 C18 112.0(5) . . ?
C17 C18 H18A 109.5 . . ?
C17 C18 H18B 109.5 . . ?
C17 C18 H18C 109.5 . . ?
H18A C18 H18B 109.5 . . ?
H18A C18 H18C 109.5 . . ?
H18B C18 H18C 109.5 . . ?
C17 C19 H19A 109.5 . . ?
C17 C19 H19B 109.5 . . ?
C17 C19 H19C 109.5 . . ?
H19A C19 H19B 109.5 . . ?
H19A C19 H19C 109.5 . . ?
H19B C19 H19C 109.5 . . ?
P2A Ir1A P1A 157.09(5) . . ?
C1A Ir1A P1A 101.89(19) . . ?
C1A Ir1A P2A 100.43(19) . . ?
C1A Ir1A C2A 178.6(2) . . ?
C2A Ir1A P1A 78.97(15) . . ?
C2A Ir1A P2A 78.62(15) . . ?
O3A P1A Ir1A 107.07(14) . . ?
O3A P1A C14A 101.9(3) . . ?
O3A P1A C17A 100.9(2) . . ?
C14A P1A Ir1A 117.5(2) . . ?
C17A P1A Ir1A 120.7(2) . . ?
C17A P1A C14A 105.9(3) . . ?
O2A P2A Ir1A 106.58(14) . . ?
O2A P2A C8A 101.6(2) . . ?
O2A P2A C11A 101.7(2) . . ?
C8A P2A Ir1A 116.2(2) . . ?
C8A P2A C11A 106.6(3) . . ?
C11A P2A Ir1A 121.29(19) . . ?
C3A O2A P2A 114.3(3) . . ?
C7A O3A P1A 112.8(3) . . ?
O1A C1A Ir1A 178.3(5) . . ?
C3A C2A Ir1A 121.8(4) . . ?
C7A C2A Ir1A 120.4(4) . . ?
C7A C2A C3A 117.7(5) . . ?
O2A C3A C4A 118.9(5) . . ?
C2A C3A O2A 118.0(5) . . ?
C2A C3A C4A 123.1(5) . . ?
C3A C4A H4A 121.1 . . ?
C5A C4A C3A 117.7(5) . . ?
C5A C4A H4A 121.1 . . ?
C4A C5A H5A 119.1 . . ?
C4A C5A C6A 121.8(5) . . ?
C6A C5A H5A 119.1 . . ?
C5A C6A H6A 121.2 . . ?
C5A C6A C7A 117.6(5) . . ?
C7A C6A H6A 121.2 . . ?
O3A C7A C6A 117.2(5) . . ?
C2A C7A O3A 120.7(5) . . ?
C2A C7A C6A 122.1(5) . . ?
P2A C8A H8A 108.0 . . ?
C9A C8A P2A 110.2(4) . . ?
C9A C8A H8A 108.0 . . ?
C9A C8A C10A 112.1(6) . . ?
C10A C8A P2A 110.4(4) . . ?
C10A C8A H8A 108.0 . . ?
C8A C9A H9AA 109.5 . . ?
C8A C9A H9AB 109.5 . . ?
C8A C9A H9AC 109.5 . . ?
H9AA C9A H9AB 109.5 . . ?
H9AA C9A H9AC 109.5 . . ?
H9AB C9A H9AC 109.5 . . ?
C8A C10A H10D 109.5 . . ?
C8A C10A H10E 109.5 . . ?
C8A C10A H10F 109.5 . . ?
H10D C10A H10E 109.5 . . ?
H10D C10A H10F 109.5 . . ?
H10E C10A H10F 109.5 . . ?
P2A C11A H11A 107.6 . . ?
C12A C11A P2A 109.4(4) . . ?
C12A C11A H11A 107.6 . . ?
C12A C11A C13A 110.4(6) . . ?
C13A C11A P2A 114.1(4) . . ?
C13A C11A H11A 107.6 . . ?
C11A C12A H12D 109.5 . . ?
C11A C12A H12E 109.5 . . ?
C11A C12A H12F 109.5 . . ?
H12D C12A H12E 109.5 . . ?
H12D C12A H12F 109.5 . . ?
H12E C12A H12F 109.5 . . ?
C11A C13A H13D 109.5 . . ?
C11A C13A H13E 109.5 . . ?
C11A C13A H13F 109.5 . . ?
H13D C13A H13E 109.5 . . ?
H13D C13A H13F 109.5 . . ?
H13E C13A H13F 109.5 . . ?
P1A C14A H14A 107.4 . . ?
C15A C14A P1A 114.2(5) . . ?
C15A C14A H14A 107.4 . . ?
C15A C14A C16A 110.7(6) . . ?
C16A C14A P1A 109.3(5) . . ?
C16A C14A H14A 107.4 . . ?
C14A C15A H15D 109.5 . . ?
C14A C15A H15E 109.5 . . ?
C14A C15A H15F 109.5 . . ?
H15D C15A H15E 109.5 . . ?
H15D C15A H15F 109.5 . . ?
H15E C15A H15F 109.5 . . ?
C14A C16A H16D 109.5 . . ?
C14A C16A H16E 109.5 . . ?
C14A C16A H16F 109.5 . . ?
H16D C16A H16E 109.5 . . ?
H16D C16A H16F 109.5 . . ?
H16E C16A H16F 109.5 . . ?
P1A C17A H17A 108.7 . . ?
C18A C17A P1A 109.2(4) . . ?
C18A C17A H17A 108.7 . . ?
C19A C17A P1A 109.9(4) . . ?
C19A C17A H17A 108.7 . . ?
C19A C17A C18A 111.7(5) . . ?
C17A C18A H18D 109.5 . . ?
C17A C18A H18E 109.5 . . ?
C17A C18A H18F 109.5 . . ?
H18D C18A H18E 109.5 . . ?
H18D C18A H18F 109.5 . . ?
H18E C18A H18F 109.5 . . ?
C17A C19A H19D 109.5 . . ?
C17A C19A H19E 109.5 . . ?
C17A C19A H19F 109.5 . . ?
H19D C19A H19E 109.5 . . ?
H19D C19A H19F 109.5 . . ?
H19E C19A H19F 109.5 . . ?
P2B Ir1B P1B 157.04(5) . . ?
C1B Ir1B P1B 100.66(19) . . ?
C1B Ir1B P2B 101.65(19) . . ?
C1B Ir1B C2B 179.0(2) . . ?
C2B Ir1B P1B 78.40(16) . . ?
C2B Ir1B P2B 79.25(16) . . ?
O3B P1B Ir1B 106.65(14) . . ?
O3B P1B C14B 101.8(2) . . ?
O3B P1B C17B 101.2(2) . . ?
C14B P1B Ir1B 116.6(2) . . ?
C14B P1B C17B 106.0(3) . . ?
C17B P1B Ir1B 121.6(2) . . ?
O2B P2B Ir1B 106.47(15) . . ?
O2B P2B C8B 102.6(3) . . ?
O2B P2B C11B 100.4(3) . . ?
C8B P2B Ir1B 116.3(2) . . ?
C8B P2B C11B 106.3(4) . . ?
C11B P2B Ir1B 121.9(2) . . ?
C3B O2B P2B 114.3(3) . . ?
C7B O3B P1B 114.4(3) . . ?
O1B C1B Ir1B 177.8(5) . . ?
C3B C2B Ir1B 121.4(4) . . ?
C3B C2B C7B 116.3(5) . . ?
C7B C2B Ir1B 122.2(4) . . ?
O2B C3B C4B 117.8(5) . . ?
C2B C3B O2B 118.5(5) . . ?
C2B C3B C4B 123.7(5) . . ?
C3B C4B H4B 121.4 . . ?
C5B C4B C3B 117.2(5) . . ?
C5B C4B H4B 121.4 . . ?
C4B C5B H5B 119.0 . . ?
C4B C5B C6B 121.9(5) . . ?
C6B C5B H5B 119.0 . . ?
C5B C6B H6B 121.1 . . ?
C7B C6B C5B 117.7(5) . . ?
C7B C6B H6B 121.1 . . ?
O3B C7B C2B 117.8(5) . . ?
O3B C7B C6B 119.0(5) . . ?
C2B C7B C6B 123.1(5) . . ?
P2B C8B H8B 106.9 . . ?
C9B C8B P2B 115.0(5) . . ?
C9B C8B H8B 106.9 . . ?
C10B C8B P2B 109.5(5) . . ?
C10B C8B H8B 106.9 . . ?
C10B C8B C9B 111.2(7) . . ?
C8B C9B H9BA 109.5 . . ?
C8B C9B H9BB 109.5 . . ?
C8B C9B H9BC 109.5 . . ?
H9BA C9B H9BB 109.5 . . ?
H9BA C9B H9BC 109.5 . . ?
H9BB C9B H9BC 109.5 . . ?
C8B C10B H10G 109.5 . . ?
C8B C10B H10H 109.5 . . ?
C8B C10B H10I 109.5 . . ?
H10G C10B H10H 109.5 . . ?
H10G C10B H10I 109.5 . . ?
H10H C10B H10I 109.5 . . ?
P2B C11B H11B 108.6 . . ?
C12B C11B P2B 110.3(5) . . ?
C12B C11B H11B 108.6 . . ?
C12B C11B C13B 110.7(7) . . ?
C13B C11B P2B 110.1(5) . . ?
C13B C11B H11B 108.6 . . ?
C11B C12B H12G 109.5 . . ?
C11B C12B H12H 109.5 . . ?
C11B C12B H12I 109.5 . . ?
H12G C12B H12H 109.5 . . ?
H12G C12B H12I 109.5 . . ?
H12H C12B H12I 109.5 . . ?
C11B C13B H13G 109.5 . . ?
C11B C13B H13H 109.5 . . ?
C11B C13B H13I 109.5 . . ?
H13G C13B H13H 109.5 . . ?
H13G C13B H13I 109.5 . . ?
H13H C13B H13I 109.5 . . ?
P1B C14B H14B 108.1 . . ?
C15B C14B P1B 110.2(4) . . ?
C15B C14B H14B 108.1 . . ?
C15B C14B C16B 111.6(6) . . ?
C16B C14B P1B 110.7(5) . . ?
C16B C14B H14B 108.1 . . ?
C14B C15B H15G 109.5 . . ?
C14B C15B H15H 109.5 . . ?
C14B C15B H15I 109.5 . . ?
H15G C15B H15H 109.5 . . ?
H15G C15B H15I 109.5 . . ?
H15H C15B H15I 109.5 . . ?
C14B C16B H16G 109.5 . . ?
C14B C16B H16H 109.5 . . ?
C14B C16B H16I 109.5 . . ?
H16G C16B H16H 109.5 . . ?
H16G C16B H16I 109.5 . . ?
H16H C16B H16I 109.5 . . ?
P1B C17B H17B 107.7 . . ?
C18B C17B P1B 113.7(4) . . ?
C18B C17B H17B 107.7 . . ?
C18B C17B C19B 111.1(5) . . ?
C19B C17B P1B 108.6(4) . . ?
C19B C17B H17B 107.7 . . ?
C17B C18B H18G 109.5 . . ?
C17B C18B H18H 109.5 . . ?
C17B C18B H18I 109.5 . . ?
H18G C18B H18H 109.5 . . ?
H18G C18B H18I 109.5 . . ?
H18H C18B H18I 109.5 . . ?
C17B C19B H19G 109.5 . . ?
C17B C19B H19H 109.5 . . ?
C17B C19B H19I 109.5 . . ?
H19G C19B H19H 109.5 . . ?
H19G C19B H19I 109.5 . . ?
H19H C19B H19I 109.5 . . ?

loop_
_geom_bond_atom_site_label_1
_geom_bond_atom_site_label_2
_geom_bond_distance
_geom_bond_site_symmetry_2
_geom_bond_publ_flag
Ir1 P1 2.2700(13) . ?
Ir1 P2 2.2563(13) . ?
Ir1 C1 1.855(6) . ?
Ir1 C2 2.058(5) . ?
P1 O2 1.656(4) . ?
P1 C8 1.823(6) . ?
P1 C11 1.818(6) . ?
P2 O3 1.650(4) . ?
P2 C14 1.825(6) . ?
P2 C17 1.825(6) . ?
O1 C1 1.164(7) . ?
O2 C3 1.393(6) . ?
O3 C7 1.389(6) . ?
C2 C3 1.393(7) . ?
C2 C7 1.385(7) . ?
C3 C4 1.386(7) . ?
C4 H4 0.9500 . ?
C4 C5 1.387(7) . ?
C5 H5 0.9500 . ?
C5 C6 1.381(7) . ?
C6 H6 0.9500 . ?
C6 C7 1.387(7) . ?
C8 H8 1.0000 . ?
C8 C9 1.523(8) . ?
C8 C10 1.526(8) . ?
C9 H9A 0.9800 . ?
C9 H9B 0.9800 . ?
C9 H9C 0.9800 . ?
C10 H10A 0.9800 . ?
C10 H10B 0.9800 . ?
C10 H10C 0.9800 . ?
C11 H11 1.0000 . ?
C11 C12 1.536(9) . ?
C11 C13 1.519(9) . ?
C12 H12A 0.9800 . ?
C12 H12B 0.9800 . ?
C12 H12C 0.9800 . ?
C13 H13A 0.9800 . ?
C13 H13B 0.9800 . ?
C13 H13C 0.9800 . ?
C14 H14 1.0000 . ?
C14 C15 1.543(8) . ?
C14 C16 1.520(8) . ?
C15 H15A 0.9800 . ?
C15 H15B 0.9800 . ?
C15 H15C 0.9800 . ?
C16 H16A 0.9800 . ?
C16 H16B 0.9800 . ?
C16 H16C 0.9800 . ?
C17 H17 1.0000 . ?
C17 C18 1.526(8) . ?
C17 C19 1.519(8) . ?
C18 H18A 0.9800 . ?
C18 H18B 0.9800 . ?
C18 H18C 0.9800 . ?
C19 H19A 0.9800 . ?
C19 H19B 0.9800 . ?
C19 H19C 0.9800 . ?
Ir1A P1A 2.2653(13) . ?
Ir1A P2A 2.2607(13) . ?
Ir1A C1A 1.859(6) . ?
Ir1A C2A 2.052(5) . ?
P1A O3A 1.652(4) . ?
P1A C14A 1.829(6) . ?
P1A C17A 1.823(6) . ?
P2A O2A 1.654(4) . ?
P2A C8A 1.821(6) . ?
P2A C11A 1.828(6) . ?
O1A C1A 1.161(7) . ?
O2A C3A 1.389(6) . ?
O3A C7A 1.389(6) . ?
C2A C3A 1.383(7) . ?
C2A C7A 1.371(7) . ?
C3A C4A 1.394(7) . ?
C4A H4A 0.9500 . ?
C4A C5A 1.387(8) . ?
C5A H5A 0.9500 . ?
C5A C6A 1.392(8) . ?
C6A H6A 0.9500 . ?
C6A C7A 1.422(7) . ?
C8A H8A 1.0000 . ?
C8A C9A 1.523(9) . ?
C8A C10A 1.524(9) . ?
C9A H9AA 0.9800 . ?
C9A H9AB 0.9800 . ?
C9A H9AC 0.9800 . ?
C10A H10D 0.9800 . ?
C10A H10E 0.9800 . ?
C10A H10F 0.9800 . ?
C11A H11A 1.0000 . ?
C11A C12A 1.536(8) . ?
C11A C13A 1.534(8) . ?
C12A H12D 0.9800 . ?
C12A H12E 0.9800 . ?
C12A H12F 0.9800 . ?
C13A H13D 0.9800 . ?
C13A H13E 0.9800 . ?
C13A H13F 0.9800 . ?
C14A H14A 1.0000 . ?
C14A C15A 1.527(9) . ?
C14A C16A 1.521(9) . ?
C15A H15D 0.9800 . ?
C15A H15E 0.9800 . ?
C15A H15F 0.9800 . ?
C16A H16D 0.9800 . ?
C16A H16E 0.9800 . ?
C16A H16F 0.9800 . ?
C17A H17A 1.0000 . ?
C17A C18A 1.535(8) . ?
C17A C19A 1.522(8) . ?
C18A H18D 0.9800 . ?
C18A H18E 0.9800 . ?
C18A H18F 0.9800 . ?
C19A H19D 0.9800 . ?
C19A H19E 0.9800 . ?
C19A H19F 0.9800 . ?
Ir1B P1B 2.2690(14) . ?
Ir1B P2B 2.2629(14) . ?
Ir1B C1B 1.858(6) . ?
Ir1B C2B 2.047(5) . ?
P1B O3B 1.653(4) . ?
P1B C14B 1.823(6) . ?
P1B C17B 1.835(6) . ?
P2B O2B 1.656(4) . ?
P2B C8B 1.819(6) . ?
P2B C11B 1.822(7) . ?
O1B C1B 1.164(7) . ?
O2B C3B 1.396(7) . ?
O3B C7B 1.385(6) . ?
C2B C3B 1.385(8) . ?
C2B C7B 1.389(7) . ?
C3B C4B 1.396(7) . ?
C4B H4B 0.9500 . ?
C4B C5B 1.389(8) . ?
C5B H5B 0.9500 . ?
C5B C6B 1.395(8) . ?
C6B H6B 0.9500 . ?
C6B C7B 1.389(7) . ?
C8B H8B 1.0000 . ?
C8B C9B 1.535(10) . ?
C8B C10B 1.521(11) . ?
C9B H9BA 0.9800 . ?
C9B H9BB 0.9800 . ?
C9B H9BC 0.9800 . ?
C10B H10G 0.9800 . ?
C10B H10H 0.9800 . ?
C10B H10I 0.9800 . ?
C11B H11B 1.0000 . ?
C11B C12B 1.528(10) . ?
C11B C13B 1.534(9) . ?
C12B H12G 0.9800 . ?
C12B H12H 0.9800 . ?
C12B H12I 0.9800 . ?
C13B H13G 0.9800 . ?
C13B H13H 0.9800 . ?
C13B H13I 0.9800 . ?
C14B H14B 1.0000 . ?
C14B C15B 1.519(9) . ?
C14B C16B 1.528(10) . ?
C15B H15G 0.9800 . ?
C15B H15H 0.9800 . ?
C15B H15I 0.9800 . ?
C16B H16G 0.9800 . ?
C16B H16H 0.9800 . ?
C16B H16I 0.9800 . ?
C17B H17B 1.0000 . ?
C17B C18B 1.515(8) . ?
C17B C19B 1.538(8) . ?
C18B H18G 0.9800 . ?
C18B H18H 0.9800 . ?
C18B H18I 0.9800 . ?
C19B H19G 0.9800 . ?
C19B H19H 0.9800 . ?
C19B H19I 0.9800 . ?
